data_4064314
loop_
_publ_author_name
'Kownacki, Ireneusz'
'Marciniec, Bogdan'
'Dudziec, Beata'
'Kubicki, Maciej'

_publ_contact_author
;
Maciej Kubicki   
Faculty of Chemistry 
Adam Mickiewicz University
Grunwaldzka 6              
60-780 Pozna\'n   
Poland             
;
_publ_section_title
;
 Silylative Coupling of Terminal Alkynes with Iodosilanes: New Catalytic
 Activation of sp-Hybridized Carbon&#x2212;Hydrogen Bonds
;
_journal_issue 9
_journal_name_full Organometallics
_journal_page_first 2539
_journal_paper_doi 10.1021/om200038r
_journal_volume 30
_journal_year 2011
_chemical_formula_moiety 'C22 H28 Si3'
_chemical_formula_sum 'C22 H28 Si3'
_chemical_formula_weight 376.71
_chemical_name_systematic
;
 ?
;
_space_group_IT_number 14
_symmetry_cell_setting monoclinic
_symmetry_space_group_name_Hall '-P 2ybc'
_symmetry_space_group_name_H-M 'P 1 21/c 1'
_atom_sites_solution_hydrogens geom
_atom_sites_solution_primary direct
_atom_sites_solution_secondary difmap
_audit_creation_method SHELXL-97
_cell_angle_alpha 90.00
_cell_angle_beta 90.76(1)
_cell_angle_gamma 90.00
_cell_formula_units_Z 4
_cell_length_a 18.683(3)
_cell_length_b 10.077(2)
_cell_length_c 12.429(3)
_cell_measurement_reflns_used 3275
_cell_measurement_temperature 293(2)
_cell_measurement_theta_max 25
_cell_measurement_theta_min 3
_cell_volume 2339.8(8)
_computing_cell_refinement 'CrysAlis Pro (Oxford Diffraction (2009))'
_computing_data_collection 'CrysAlis Pro (Oxford Diffraction (2009))'
_computing_data_reduction 'CrysAlis Pro (Oxford Diffraction (2009))'
_computing_molecular_graphics 'Stereochemical Workstation (Siemens, 1989)'
_computing_publication_material 'SHELXL-97 (Sheldrick, 2008)'
_computing_structure_refinement 'SHELXL-97 (Sheldrick, 2008)'
_computing_structure_solution 'SIR92 (Altomare et al., 1993)'
_diffrn_ambient_temperature 293(2)
_diffrn_detector_area_resol_mean 8.1929
_diffrn_measured_fraction_theta_full 0.999
_diffrn_measured_fraction_theta_max 0.952
_diffrn_measurement_device_type 'Xcalibur, Sapphire2, large Be window'
_diffrn_measurement_method \w-scan
_diffrn_radiation_monochromator graphite
_diffrn_radiation_source 'fine-focus sealed tube'
_diffrn_radiation_type MoK\a
_diffrn_radiation_wavelength 0.71073
_diffrn_reflns_av_R_equivalents 0.0234
_diffrn_reflns_av_sigmaI/netI 0.0220
_diffrn_reflns_limit_h_max 23
_diffrn_reflns_limit_h_min -23
_diffrn_reflns_limit_k_max 12
_diffrn_reflns_limit_k_min -12
_diffrn_reflns_limit_l_max 15
_diffrn_reflns_limit_l_min -14
_diffrn_reflns_number 23004
_diffrn_reflns_theta_full 25.00
_diffrn_reflns_theta_max 26.61
_diffrn_reflns_theta_min 2.97
_exptl_absorpt_coefficient_mu 0.205
_exptl_absorpt_correction_T_max 1.00000
_exptl_absorpt_correction_T_min 0.57
_exptl_absorpt_correction_type multi-scan
_exptl_absorpt_process_details
;
CrysAlisPro, Oxford Diffraction Ltd.,
Version 1.171.34.43 (release 21-10-2010 CrysAlis171 .NET)
(compiled Oct 21 2010,17:48:23)
Empirical absorption correction using spherical harmonics,
 implemented in SCALE3 ABSPACK scaling algorithm.
;
_exptl_crystal_colour yellow
_exptl_crystal_density_diffrn 1.069
_exptl_crystal_density_method 'not measured'
_exptl_crystal_description block
_exptl_crystal_F_000 808
_exptl_crystal_size_max 0.3
_exptl_crystal_size_mid 0.2
_exptl_crystal_size_min 0.15
_refine_diff_density_max 0.261
_refine_diff_density_min -0.198
_refine_diff_density_rms 0.041
_refine_ls_extinction_method none
_refine_ls_goodness_of_fit_ref 1.028
_refine_ls_hydrogen_treatment constr
_refine_ls_matrix_type full
_refine_ls_number_parameters 232
_refine_ls_number_reflns 4670
_refine_ls_number_restraints 0
_refine_ls_restrained_S_all 1.028
_refine_ls_R_factor_all 0.0518
_refine_ls_R_factor_gt 0.0402
_refine_ls_shift/su_max 0.001
_refine_ls_shift/su_mean 0.000
_refine_ls_structure_factor_coef Fsqd
_refine_ls_weighting_details 'calc w=1/[\s^2^(Fo^2^)+(0.0533P)^2^+0.5959P] where P=(Fo^2^+2Fc^2^)/3'
_refine_ls_weighting_scheme calc
_refine_ls_wR_factor_gt 0.1010
_refine_ls_wR_factor_ref 0.1081
_reflns_number_gt 3858
_reflns_number_total 4670
_reflns_threshold_expression >2\s(I)
_cod_data_source_file om200038r_si_002.cif
_cod_data_source_block 18
_cod_original_sg_symbol_H-M 'P 21/c'
_cod_database_code 4064314

loop_
_symmetry_equiv_pos_as_xyz
'x, y, z'
'-x, y+1/2, -z+1/2'
'-x, -y, -z'
'x, -y-1/2, z-1/2'

loop_
_atom_site_label
_atom_site_type_symbol
_atom_site_fract_x
_atom_site_fract_y
_atom_site_fract_z
_atom_site_U_iso_or_equiv
_atom_site_adp_type
_atom_site_occupancy
_atom_site_symmetry_multiplicity
_atom_site_calc_flag
_atom_site_refinement_flags
Si1 Si 0.25164(2) 0.03997(4) 0.90778(4) 0.03845(13) Uani 1 1 d .
C11 C 0.32274(9) -0.05906(17) 0.97114(14) 0.0451(4) Uani 1 1 d .
C12 C 0.36972(9) -0.12562(17) 1.01018(14) 0.0460(4) Uani 1 1 d .
Si13 Si 0.44243(3) -0.22491(5) 1.07168(4) 0.04871(15) Uani 1 1 d .
C14 C 0.49535(16) -0.2989(3) 0.9629(2) 0.1000(10) Uani 1 1 d .
H14A H 0.5338 -0.3503 0.9935 0.150 Uiso 1 1 calc R
H14B H 0.5146 -0.2297 0.9189 0.150 Uiso 1 1 calc R
H14C H 0.4652 -0.3554 0.9197 0.150 Uiso 1 1 calc R
C15 C 0.40182(14) -0.3549(2) 1.1564(2) 0.0848(8) Uani 1 1 d .
H15A H 0.3751 -0.3139 1.2129 0.127 Uiso 1 1 calc R
H15B H 0.4389 -0.4093 1.1873 0.127 Uiso 1 1 calc R
H15C H 0.3704 -0.4088 1.1131 0.127 Uiso 1 1 calc R
C16 C 0.49842(12) -0.1102(3) 1.1529(2) 0.0799(7) Uani 1 1 d .
H16A H 0.4685 -0.0603 1.2004 0.120 Uiso 1 1 calc R
H16B H 0.5232 -0.0506 1.1061 0.120 Uiso 1 1 calc R
H16C H 0.5326 -0.1603 1.1945 0.120 Uiso 1 1 calc R
C21 C 0.18191(9) 0.06681(17) 1.00720(14) 0.0441(4) Uani 1 1 d .
C22 C 0.13436(9) 0.08878(18) 1.06899(14) 0.0459(4) Uani 1 1 d .
Si23 Si 0.05834(3) 0.12132(6) 1.15868(4) 0.04838(15) Uani 1 1 d .
C24 C 0.09326(13) 0.1448(3) 1.29721(17) 0.0733(6) Uani 1 1 d .
H24A H 0.1224 0.0701 1.3172 0.110 Uiso 1 1 calc R
H24B H 0.0540 0.1522 1.3459 0.110 Uiso 1 1 calc R
H24C H 0.1215 0.2242 1.3005 0.110 Uiso 1 1 calc R
C25 C 0.01042(14) 0.2683(3) 1.1041(2) 0.0845(8) Uani 1 1 d .
H25A H 0.0412 0.3445 1.1081 0.127 Uiso 1 1 calc R
H25B H -0.0317 0.2843 1.1455 0.127 Uiso 1 1 calc R
H25C H -0.0030 0.2523 1.0304 0.127 Uiso 1 1 calc R
C26 C -0.00091(13) -0.0252(3) 1.15459(18) 0.0821(8) Uani 1 1 d .
H26A H -0.0227 -0.0326 1.0845 0.123 Uiso 1 1 calc R
H26B H -0.0375 -0.0157 1.2076 0.123 Uiso 1 1 calc R
H26C H 0.0266 -0.1036 1.1696 0.123 Uiso 1 1 calc R
C31 C 0.21588(9) -0.05691(17) 0.79092(14) 0.0443(4) Uani 1 1 d .
C32 C 0.18596(11) 0.0029(2) 0.70074(16) 0.0610(5) Uani 1 1 d .
H32A H 0.1830 0.0950 0.6977 0.073 Uiso 1 1 calc R
C33 C 0.16018(13) -0.0722(3) 0.61448(19) 0.0784(7) Uani 1 1 d .
H33A H 0.1402 -0.0305 0.5544 0.094 Uiso 1 1 calc R
C34 C 0.16440(13) -0.2084(3) 0.6186(2) 0.0822(7) Uani 1 1 d .
H34A H 0.1473 -0.2590 0.5612 0.099 Uiso 1 1 calc R
C35 C 0.19335(14) -0.2690(3) 0.7059(2) 0.0836(7) Uani 1 1 d .
H35A H 0.1961 -0.3611 0.7083 0.100 Uiso 1 1 calc R
C36 C 0.21881(11) -0.1949(2) 0.79148(19) 0.0646(5) Uani 1 1 d .
H36A H 0.2384 -0.2382 0.8510 0.077 Uiso 1 1 calc R
C41 C 0.28423(8) 0.20689(17) 0.86632(14) 0.0436(4) Uani 1 1 d .
C42 C 0.27554(11) 0.3166(2) 0.93247(17) 0.0599(5) Uani 1 1 d .
H42A H 0.2546 0.3060 0.9994 0.072 Uiso 1 1 calc R
C43 C 0.29754(14) 0.4417(2) 0.9002(2) 0.0824(7) Uani 1 1 d .
H43A H 0.2919 0.5140 0.9459 0.099 Uiso 1 1 calc R
C44 C 0.32739(13) 0.4588(2) 0.8016(3) 0.0863(8) Uani 1 1 d .
H44A H 0.3412 0.5431 0.7796 0.104 Uiso 1 1 calc R
C45 C 0.33709(13) 0.3530(3) 0.7352(2) 0.0794(7) Uani 1 1 d .
H45A H 0.3577 0.3652 0.6682 0.095 Uiso 1 1 calc R
C46 C 0.31632(10) 0.2277(2) 0.76704(17) 0.0587(5) Uani 1 1 d .
H46A H 0.3239 0.1559 0.7215 0.070 Uiso 1 1 calc R

loop_
_atom_site_aniso_label
_atom_site_aniso_U_11
_atom_site_aniso_U_22
_atom_site_aniso_U_33
_atom_site_aniso_U_23
_atom_site_aniso_U_13
_atom_site_aniso_U_12
Si1 0.0309(2) 0.0445(3) 0.0400(3) 0.00584(19) 0.00114(18) 0.00651(18)
C11 0.0398(9) 0.0501(10) 0.0454(10) 0.0049(8) 0.0006(8) 0.0067(8)
C12 0.0433(9) 0.0483(10) 0.0463(10) 0.0040(8) -0.0008(8) 0.0064(8)
Si13 0.0428(3) 0.0534(3) 0.0499(3) 0.0094(2) -0.0010(2) 0.0152(2)
C14 0.102(2) 0.109(2) 0.0899(19) 0.0043(16) 0.0246(16) 0.0525(17)
C15 0.0854(17) 0.0757(16) 0.0932(18) 0.0319(14) -0.0006(15) 0.0075(13)
C16 0.0555(13) 0.0990(18) 0.0848(17) 0.0080(14) -0.0183(12) -0.0008(12)
C21 0.0386(9) 0.0492(10) 0.0445(9) 0.0074(8) 0.0002(8) 0.0036(7)
C22 0.0408(9) 0.0526(10) 0.0443(10) 0.0039(8) 0.0020(8) -0.0005(8)
Si23 0.0385(3) 0.0679(3) 0.0388(3) -0.0059(2) 0.0041(2) -0.0012(2)
C24 0.0722(14) 0.0968(17) 0.0507(12) -0.0122(11) -0.0089(11) 0.0028(13)
C25 0.0831(17) 0.1015(19) 0.0688(15) -0.0139(13) -0.0066(13) 0.0364(15)
C26 0.0714(15) 0.118(2) 0.0570(13) 0.0040(13) 0.0064(11) -0.0419(14)
C31 0.0331(8) 0.0526(10) 0.0473(10) -0.0027(8) 0.0048(7) 0.0038(7)
C32 0.0610(12) 0.0674(13) 0.0545(12) -0.0023(10) -0.0086(10) 0.0114(10)
C33 0.0760(16) 0.1033(19) 0.0555(13) -0.0107(13) -0.0154(12) 0.0094(14)
C34 0.0748(16) 0.0938(19) 0.0777(17) -0.0305(15) -0.0083(13) -0.0051(14)
C35 0.0873(18) 0.0637(14) 0.099(2) -0.0184(14) -0.0122(16) -0.0090(13)
C36 0.0653(13) 0.0544(12) 0.0738(14) 0.0019(10) -0.0078(11) -0.0044(10)
C41 0.0326(8) 0.0483(10) 0.0498(10) 0.0093(8) -0.0024(7) 0.0050(7)
C42 0.0587(12) 0.0586(12) 0.0626(13) 0.0003(10) 0.0022(10) -0.0055(9)
C43 0.0843(17) 0.0499(12) 0.113(2) -0.0033(13) 0.0045(16) -0.0065(11)
C44 0.0679(15) 0.0599(14) 0.131(2) 0.0292(16) 0.0109(16) -0.0073(12)
C45 0.0676(15) 0.0817(17) 0.0895(18) 0.0346(14) 0.0203(13) 0.0015(12)
C46 0.0509(11) 0.0621(12) 0.0635(12) 0.0119(10) 0.0120(10) 0.0041(9)

loop_
_atom_type_symbol
_atom_type_description
_atom_type_scat_dispersion_real
_atom_type_scat_dispersion_imag
_atom_type_scat_source
C C 0.0033 0.0016 'International Tables Vol C Tables 4.2.6.8 and 6.1.1.4'
H H 0.0000 0.0000 'International Tables Vol C Tables 4.2.6.8 and 6.1.1.4'
Si Si 0.0817 0.0704 'International Tables Vol C Tables 4.2.6.8 and 6.1.1.4'

loop_
_geom_angle_atom_site_label_1
_geom_angle_atom_site_label_2
_geom_angle_atom_site_label_3
_geom_angle
C21 Si1 C11 108.03(8)
C21 Si1 C41 106.96(8)
C11 Si1 C41 111.90(8)
C21 Si1 C31 110.65(8)
C11 Si1 C31 107.45(8)
C41 Si1 C31 111.82(8)
C12 C11 Si1 178.29(17)
C11 C12 Si13 178.87(18)
C14 Si13 C12 108.35(11)
C14 Si13 C16 110.39(14)
C12 Si13 C16 107.18(10)
C14 Si13 C15 111.06(14)
C12 Si13 C15 108.34(10)
C16 Si13 C15 111.38(12)
Si13 C14 H14A 109.5
Si13 C14 H14B 109.5
H14A C14 H14B 109.5
Si13 C14 H14C 109.5
H14A C14 H14C 109.5
H14B C14 H14C 109.5
Si13 C15 H15A 109.5
Si13 C15 H15B 109.5
H15A C15 H15B 109.5
Si13 C15 H15C 109.5
H15A C15 H15C 109.5
H15B C15 H15C 109.5
Si13 C16 H16A 109.5
Si13 C16 H16B 109.5
H16A C16 H16B 109.5
Si13 C16 H16C 109.5
H16A C16 H16C 109.5
H16B C16 H16C 109.5
C22 C21 Si1 176.68(16)
C21 C22 Si23 177.34(16)
C26 Si23 C22 107.88(10)
C26 Si23 C24 109.40(11)
C22 Si23 C24 108.68(9)
C26 Si23 C25 110.04(13)
C22 Si23 C25 106.99(10)
C24 Si23 C25 113.67(11)
Si23 C24 H24A 109.5
Si23 C24 H24B 109.5
H24A C24 H24B 109.5
Si23 C24 H24C 109.5
H24A C24 H24C 109.5
H24B C24 H24C 109.5
Si23 C25 H25A 109.5
Si23 C25 H25B 109.5
H25A C25 H25B 109.5
Si23 C25 H25C 109.5
H25A C25 H25C 109.5
H25B C25 H25C 109.5
Si23 C26 H26A 109.5
Si23 C26 H26B 109.5
H26A C26 H26B 109.5
Si23 C26 H26C 109.5
H26A C26 H26C 109.5
H26B C26 H26C 109.5
C32 C31 C36 117.05(18)
C32 C31 Si1 122.61(14)
C36 C31 Si1 120.34(15)
C31 C32 C33 121.2(2)
C31 C32 H32A 119.4
C33 C32 H32A 119.4
C34 C33 C32 119.6(2)
C34 C33 H33A 120.2
C32 C33 H33A 120.2
C35 C34 C33 120.2(2)
C35 C34 H34A 119.9
C33 C34 H34A 119.9
C34 C35 C36 120.3(2)
C34 C35 H35A 119.8
C36 C35 H35A 119.8
C35 C36 C31 121.6(2)
C35 C36 H36A 119.2
C31 C36 H36A 119.2
C42 C41 C46 117.35(17)
C42 C41 Si1 120.90(14)
C46 C41 Si1 121.73(14)
C43 C42 C41 121.0(2)
C43 C42 H42A 119.5
C41 C42 H42A 119.5
C44 C43 C42 120.0(2)
C44 C43 H43A 120.0
C42 C43 H43A 120.0
C45 C44 C43 120.4(2)
C45 C44 H44A 119.8
C43 C44 H44A 119.8
C44 C45 C46 120.1(2)
C44 C45 H45A 119.9
C46 C45 H45A 119.9
C45 C46 C41 121.1(2)
C45 C46 H46A 119.4
C41 C46 H46A 119.4

loop_
_geom_bond_atom_site_label_1
_geom_bond_atom_site_label_2
_geom_bond_distance
Si1 C21 1.8277(18)
Si1 C11 1.8310(17)
Si1 C41 1.8638(17)
Si1 C31 1.8664(18)
C11 C12 1.202(2)
C12 Si13 1.8447(18)
Si13 C14 1.843(2)
Si13 C16 1.850(2)
Si13 C15 1.850(2)
C14 H14A 0.9600
C14 H14B 0.9600
C14 H14C 0.9600
C15 H15A 0.9600
C15 H15B 0.9600
C15 H15C 0.9600
C16 H16A 0.9600
C16 H16B 0.9600
C16 H16C 0.9600
C21 C22 1.202(2)
C22 Si23 1.8464(18)
Si23 C26 1.846(2)
Si23 C24 1.848(2)
Si23 C25 1.855(2)
C24 H24A 0.9600
C24 H24B 0.9600
C24 H24C 0.9600
C25 H25A 0.9600
C25 H25B 0.9600
C25 H25C 0.9600
C26 H26A 0.9600
C26 H26B 0.9600
C26 H26C 0.9600
C31 C32 1.384(3)
C31 C36 1.391(3)
C32 C33 1.393(3)
C32 H32A 0.9300
C33 C34 1.376(4)
C33 H33A 0.9300
C34 C35 1.352(4)
C34 H34A 0.9300
C35 C36 1.379(3)
C35 H35A 0.9300
C36 H36A 0.9300
C41 C42 1.388(3)
C41 C46 1.395(3)
C42 C43 1.387(3)
C42 H42A 0.9300
C43 C44 1.364(4)
C43 H43A 0.9300
C44 C45 1.362(4)
C44 H44A 0.9300
C45 C46 1.381(3)
C45 H45A 0.9300
C46 H46A 0.9300
